data_4115413
loop_
_publ_author_name
'Peter B. Hitchcock'
'Michael F. Lappert'
'Andrey V. Protchenko'

_publ_section_title
;
 The First Crystalline Alkali Metal Salt of a Benzenoid Radical Anion
 without a Stabilizing Substituent and of a Related Dimer: X-ray
 Structures of the Toluene Radical Anion and of the Benzene Radical Anion
 Dimer Potassium-Crown Ether Salts
;
_journal_name_full 'Journal of the American Chemical Society'
_journal_page_first 189
_journal_page_last 190
_journal_paper_doi 10.1021/ja005580e
_journal_volume 123
_journal_year 2001
_chemical_compound_source 'synthesis as described'
_chemical_formula_moiety 'C36 H60 K2 O12'
_chemical_formula_structural 'C36 H60 K2 O12'
_chemical_formula_sum 'C36 H60 K2 O12'
_chemical_formula_weight 763.04
_chemical_name_common '[{K(18-crown6)}2(C12H12)]'
_chemical_name_systematic
;

?

;
_space_group_IT_number 62
_symmetry_cell_setting orthorhombic
_symmetry_Int_Tables_number 62
_symmetry_space_group_name_Hall '-P 2ac 2n'
_symmetry_space_group_name_H-M 'P n m a'
_atom_sites_solution_hydrogens geom
_atom_sites_solution_primary direct
_atom_sites_solution_secondary difmap
_audit_conform_dict_location ftp://ftp.iucr.org/cifdics/cif_core_2.1beta5.dic
_audit_conform_dict_name cif_core.dic
_audit_conform_dict_version 2.1beta5
_audit_creation_date 2000-03-14T11:58:39-00:00
_audit_creation_method 'WinGX routine CIF_UPDATE'
_cell_angle_alpha 90
_cell_angle_beta 90
_cell_angle_gamma 90
_cell_formula_units_Z 4
_cell_length_a 26.1009(8)
_cell_length_b 16.3832(7)
_cell_length_c 9.1300(3)
_cell_measurement_reflns_used 23531
_cell_measurement_temperature 173(2)
_cell_measurement_theta_max 22.986
_cell_measurement_theta_min 4.529
_cell_measurement_wavelength 0.71073
_cell_volume 3904.1(2)
_computing_cell_refinement 'HKL Scalepack (Otwinowski & Minor 1997)'
_computing_data_reduction 'HKL Denzo and Scalepack (Otwinowski & Minor 1997)'
_computing_molecular_graphics 'Ortep-3 for Windows (Farrugia, 1997)'
_computing_publication_material 'WinGX publication routines (Farrugia, 1999)'
_computing_structure_refinement 'SHELXL-97 (Sheldrick, 1997)'
_computing_structure_solution 'SHELXS-97 (Sheldrick, 1997)'
_diffrn_ambient_temperature 173(2)
_diffrn_measured_fraction_theta_full 0.986
_diffrn_measured_fraction_theta_max 0.986
_diffrn_measurement_device KappaCCD
_diffrn_measurement_method CCD
_diffrn_radiation_monochromator graphite
_diffrn_radiation_probe x-ray
_diffrn_radiation_type MoK\a
_diffrn_radiation_wavelength 0.71073
_diffrn_reflns_av_R_equivalents 0.0736
_diffrn_reflns_av_sigmaI/netI 0.0397
_diffrn_reflns_limit_h_max 27
_diffrn_reflns_limit_h_min -28
_diffrn_reflns_limit_k_max 17
_diffrn_reflns_limit_k_min -17
_diffrn_reflns_limit_l_max 9
_diffrn_reflns_limit_l_min -10
_diffrn_reflns_number 18496
_diffrn_reflns_theta_full 22.97
_diffrn_reflns_theta_max 22.97
_diffrn_reflns_theta_min 4.98
_exptl_absorpt_coefficient_mu 0.301
_exptl_crystal_colour purple
_exptl_crystal_density_diffrn 1.298
_exptl_crystal_description plate
_exptl_crystal_F_000 1640
_exptl_crystal_size_max 0.2
_exptl_crystal_size_mid 0.2
_exptl_crystal_size_min 0.05
_refine_diff_density_max 0.816
_refine_diff_density_min -0.59
_refine_diff_density_rms 0.057
_refine_ls_extinction_method none
_refine_ls_goodness_of_fit_ref 1.062
_refine_ls_hydrogen_treatment mixed
_refine_ls_matrix_type full
_refine_ls_number_parameters 344
_refine_ls_number_reflns 2768
_refine_ls_number_restraints 60
_refine_ls_restrained_S_all 1.071
_refine_ls_R_factor_all 0.0814
_refine_ls_R_factor_gt 0.064
_refine_ls_shift/su_max 0
_refine_ls_shift/su_mean 0
_refine_ls_structure_factor_coef Fsqd
_refine_ls_weighting_details 'calc w=1/[\s^2^(Fo^2^)+(0.0713P)^2^+6.6999P] where P=(Fo^2^+2Fc^2^)/3'
_refine_ls_weighting_scheme calc
_refine_ls_wR_factor_gt 0.1542
_refine_ls_wR_factor_ref 0.1659
_reflns_number_gt 2233
_reflns_number_total 2768
_reflns_threshold_expression >2sigma(I)
_cod_data_source_file ja005580e_2.cif
_cod_data_source_block lappert-2
_cod_database_code 4115413

loop_
_symmetry_equiv_pos_as_xyz
'x, y, z'
'-x+1/2, -y, z+1/2'
'x+1/2, -y+1/2, -z+1/2'
'-x, y+1/2, -z'
'-x, -y, -z'
'x-1/2, y, -z-1/2'
'-x-1/2, y-1/2, z-1/2'
'x, -y-1/2, z'

loop_
_atom_site_label
_atom_site_type_symbol
_atom_site_fract_x
_atom_site_fract_y
_atom_site_fract_z
_atom_site_U_iso_or_equiv
_atom_site_adp_type
_atom_site_occupancy
_atom_site_symmetry_multiplicity
_atom_site_calc_flag
_atom_site_refinement_flags
K1 K 0.53138(4) 0.25 0.29247(12) 0.0327(4) Uani 1 2 d S
K2 K 0.23221(4) 0.25 0.72953(12) 0.0360(4) Uani 1 2 d S
O1 O 0.46244(14) 0.25 0.0559(4) 0.0463(10) Uani 1 2 d S
O2 O 0.50918(11) 0.09818(17) 0.1221(3) 0.0518(8) Uani 1 1 d .
O3 O 0.58888(11) 0.10032(19) 0.3244(3) 0.0582(9) Uani 1 1 d .
O4 O 0.64046(14) 0.25 0.3417(4) 0.0489(11) Uani 1 2 d S
O7 O 0.3027(2) 0.2797(3) 0.9575(7) 0.0450(17) Uani 0.5 1 d PD
O8 O 0.2405(3) 0.4120(6) 0.8746(8) 0.0501(16) Uani 0.5 1 d PD
O9 O 0.1608(4) 0.3797(4) 0.6716(7) 0.0551(17) Uani 0.5 1 d PD
O10 O 0.1248(2) 0.2196(3) 0.6624(6) 0.0461(18) Uani 0.5 1 d PD
O11 O 0.1880(3) 0.0880(6) 0.7261(9) 0.0532(18) Uani 0.5 1 d PD
O12 O 0.2668(4) 0.1155(4) 0.9280(8) 0.0465(16) Uani 0.5 1 d PD
C1 C 0.5088(3) 0.25 0.6130(8) 0.069(2) Uani 1 2 d S
H1 H 0.542(4) 0.25 0.648(11) 0.13(4) Uiso 1 2 d S
C2 C 0.48538(18) 0.1778(4) 0.5675(5) 0.0608(14) Uani 1 1 d .
H2 H 0.5054(18) 0.126(3) 0.578(5) 0.061(13) Uiso 1 1 d .
C3 C 0.43965(17) 0.1754(3) 0.4960(6) 0.0582(13) Uani 1 1 d .
H3 H 0.4240(15) 0.127(3) 0.460(4) 0.041(11) Uiso 1 1 d .
C4 C 0.4060(3) 0.25 0.4715(12) 0.086(3) Uani 1 2 d S
H4 H 0.3838 0.25 0.3403 0.16(4) Uiso 1 2 d S
C5 C 0.3571(3) 0.25 0.5498(12) 0.089(3) Uani 1 2 d S
H5 H 0.3799 0.25 0.6821 0.19(5) Uiso 1 2 d S
C6 C 0.3224(2) 0.1764(3) 0.5210(8) 0.0779(18) Uani 1 1 d .
H6 H 0.338(2) 0.133(4) 0.572(6) 0.080(18) Uiso 1 1 d .
C7 C 0.2764(2) 0.1813(5) 0.4502(7) 0.092(3) Uani 1 1 d .
H7 H 0.258(3) 0.136(4) 0.437(7) 0.11(2) Uiso 1 1 d .
C8 C 0.2522(4) 0.25 0.4106(10) 0.107(4) Uani 1 2 d S
H8 H 0.209(4) 0.25 0.364(11) 0.13(3) Uiso 1 2 d S
C9 C 0.45383(15) 0.1771(3) -0.0259(5) 0.0532(12) Uani 1 1 d .
H9A H 0.4802 0.1711 -0.1032 0.064 Uiso 1 1 calc R
H9B H 0.4197 0.1787 -0.073 0.064 Uiso 1 1 calc R
C10 C 0.45680(16) 0.1083(3) 0.0783(5) 0.0575(13) Uani 1 1 d .
H10A H 0.4352 0.1196 0.165 0.069 Uiso 1 1 calc R
H10B H 0.4442 0.0577 0.0312 0.069 Uiso 1 1 calc R
C11 C 0.51573(19) 0.0349(3) 0.2279(6) 0.0631(14) Uani 1 1 d .
H11A H 0.5019 -0.0173 0.1899 0.076 Uiso 1 1 calc R
H11B H 0.4974 0.0487 0.3194 0.076 Uiso 1 1 calc R
C12 C 0.5717(2) 0.0271(3) 0.2564(6) 0.0684(15) Uani 1 1 d .
H12A H 0.5783 -0.0201 0.3213 0.082 Uiso 1 1 calc R
H12B H 0.5902 0.0183 0.1632 0.082 Uiso 1 1 calc R
C13 C 0.6429(2) 0.1055(4) 0.3312(6) 0.0743(16) Uani 1 1 d .
H13A H 0.6572 0.1092 0.231 0.089 Uiso 1 1 calc R
H13B H 0.657 0.056 0.3786 0.089 Uiso 1 1 calc R
C14 C 0.65740(18) 0.1792(4) 0.4169(5) 0.0715(16) Uani 1 1 d .
H14A H 0.6415 0.1769 0.5152 0.086 Uiso 1 1 calc R
H14B H 0.6951 0.1811 0.4294 0.086 Uiso 1 1 calc R
C15 C 0.3118(13) 0.3628(10) 1.003(3) 0.109(13) Uani 0.5 1 d PD
H15A H 0.3501 0.3714 1.0036 0.131 Uiso 0.5 1 d P
H15B H 0.299 0.3718 1.0997 0.131 Uiso 0.5 1 d P
C16 C 0.2933(4) 0.4197(9) 0.9145(12) 0.059(3) Uani 0.5 1 d PD
H16A H 0.2973 0.4738 0.9625 0.071 Uiso 0.5 1 d P
H16B H 0.3132 0.4219 0.822 0.071 Uiso 0.5 1 d P
C17 C 0.2169(12) 0.4658(15) 0.771(4) 0.122(13) Uani 0.5 1 d PD
H17A H 0.2359 0.475 0.6918 0.146 Uiso 0.5 1 d P
H17B H 0.2158 0.523 0.832 0.146 Uiso 0.5 1 d P
C18 C 0.1681(7) 0.4568(7) 0.7401(12) 0.062(3) Uani 0.5 1 d PD
H18A H 0.1445 0.4596 0.827 0.075 Uiso 0.5 1 d P
H18B H 0.1567 0.5002 0.6715 0.075 Uiso 0.5 1 d P
C19 C 0.1148(8) 0.3594(12) 0.596(3) 0.091(11) Uani 0.5 1 d PD
H19A H 0.107 0.3943 0.5187 0.109 Uiso 0.5 1 d P
H19B H 0.0844 0.3768 0.678 0.109 Uiso 0.5 1 d P
C20 C 0.1037(3) 0.2821(6) 0.5736(10) 0.056(3) Uani 0.5 1 d PD
H20A H 0.0664 0.2261 0.5661 0.068 Uiso 0.5 1 d P
H20B H 0.1176 0.275 0.4714 0.068 Uiso 0.5 1 d P
C21 C 0.1111(6) 0.1389(9) 0.648(3) 0.058(6) Uani 0.5 1 d PD
H21A H 0.118 0.1275 0.5295 0.07 Uiso 0.5 1 d P
H21B H 0.0757 0.1309 0.6539 0.07 Uiso 0.5 1 d P
C22 C 0.1346(4) 0.0769(9) 0.7014(14) 0.060(3) Uani 0.5 1 d PD
H22A H 0.1178 0.0659 0.7974 0.073 Uiso 0.5 1 d P
H22B H 0.1301 0.0252 0.6419 0.073 Uiso 0.5 1 d P
C23 C 0.2149(7) 0.0242(12) 0.803(3) 0.081(8) Uani 0.5 1 d PD
H23A H 0.2172 -0.0238 0.7338 0.097 Uiso 0.5 1 d P
H23B H 0.196 0.0083 0.8874 0.097 Uiso 0.5 1 d P
C24 C 0.2632(5) 0.0433(6) 0.8398(13) 0.059(3) Uani 0.5 1 d PD
H24A H 0.2779 -0.0033 0.8979 0.071 Uiso 0.5 1 d P
H24B H 0.2852 0.05 0.7526 0.071 Uiso 0.5 1 d P
C25 C 0.3133(8) 0.1430(10) 0.980(3) 0.107(13) Uani 0.5 1 d PD
H25A H 0.3385 0.1407 0.9062 0.128 Uiso 0.5 1 d P
H25B H 0.3241 0.1002 1.0587 0.128 Uiso 0.5 1 d P
C26 C 0.3182(3) 0.2134(6) 1.0495(12) 0.051(3) Uani 0.5 1 d PD
H26A H 0.2967 0.2152 1.120(10) 0.061 Uiso 0.5 1 d P
H26B H 0.3542 0.2225 1.0819 0.061 Uiso 0.5 1 d P

loop_
_atom_site_aniso_label
_atom_site_aniso_U_11
_atom_site_aniso_U_22
_atom_site_aniso_U_33
_atom_site_aniso_U_23
_atom_site_aniso_U_13
_atom_site_aniso_U_12
K1 0.0323(6) 0.0337(7) 0.0321(6) 0 0.0018(5) 0
K2 0.0340(6) 0.0386(7) 0.0354(7) 0 -0.0022(5) 0
O1 0.044(2) 0.060(3) 0.035(2) 0 -0.0054(17) 0
O2 0.0504(17) 0.0411(17) 0.0640(19) -0.0033(15) 0.0158(14) -0.0126(13)
O3 0.060(2) 0.050(2) 0.065(2) 0.0038(16) 0.0083(15) 0.0198(15)
O4 0.033(2) 0.078(3) 0.036(2) 0 -0.0045(17) 0
O7 0.045(3) 0.050(5) 0.040(3) -0.010(3) -0.004(3) -0.003(2)
O8 0.056(4) 0.039(4) 0.056(4) 0.005(3) 0.003(4) -0.003(5)
O9 0.057(5) 0.052(5) 0.056(4) 0.009(3) 0.002(4) 0.009(5)
O10 0.034(3) 0.067(5) 0.037(3) -0.003(3) -0.007(2) 0.006(2)
O11 0.040(4) 0.038(5) 0.081(5) -0.016(4) -0.001(4) -0.005(4)
O12 0.033(4) 0.037(4) 0.069(5) -0.007(3) 0.000(4) 0.002(4)
C1 0.045(4) 0.122(8) 0.040(4) 0 0.007(3) 0
C2 0.051(3) 0.085(4) 0.046(3) 0.024(3) 0.022(2) 0.020(3)
C3 0.040(3) 0.046(3) 0.089(4) 0.006(3) 0.016(2) 0.005(2)
C4 0.036(4) 0.045(4) 0.178(9) 0 0.011(5) 0
C5 0.036(4) 0.038(4) 0.191(10) 0 0.007(5) 0
C6 0.055(3) 0.043(3) 0.136(5) -0.011(3) 0.033(3) 0.000(3)
C7 0.049(4) 0.138(7) 0.089(4) -0.073(5) 0.041(3) -0.043(4)
C8 0.059(6) 0.204(15) 0.058(5) 0 0.023(4) 0
C9 0.037(2) 0.081(3) 0.042(2) -0.016(2) 0.0000(18) -0.019(2)
C10 0.047(3) 0.068(3) 0.058(3) -0.020(3) 0.012(2) -0.030(2)
C11 0.078(3) 0.032(3) 0.079(3) 0.001(2) 0.032(3) -0.006(2)
C12 0.101(4) 0.030(3) 0.073(3) 0.006(2) 0.026(3) 0.016(2)
C13 0.074(4) 0.083(4) 0.066(3) 0.003(3) -0.011(3) 0.048(3)
C14 0.048(3) 0.111(5) 0.055(3) 0.007(3) -0.015(2) 0.031(3)
C15 0.12(2) 0.07(2) 0.14(2) -0.059(17) -0.038(15) 0.031(13)
C16 0.058(7) 0.056(8) 0.063(7) -0.011(6) 0.014(6) -0.024(8)
C17 0.23(3) 0.021(10) 0.117(16) 0.029(10) -0.082(18) -0.029(15)
C18 0.084(10) 0.048(8) 0.055(6) 0.016(6) -0.015(6) 0.010(9)
C19 0.102(15) 0.094(15) 0.076(17) 0.051(10) -0.048(11) -0.024(11)
C20 0.039(5) 0.089(11) 0.041(5) 0.011(5) -0.004(4) 0.008(4)
C21 0.032(7) 0.071(12) 0.072(14) -0.027(7) -0.024(6) -0.029(7)
C22 0.049(6) 0.059(8) 0.073(7) -0.023(6) -0.011(6) -0.014(8)
C23 0.080(12) 0.024(10) 0.139(19) -0.003(9) -0.049(10) 0.006(8)
C24 0.056(7) 0.037(6) 0.083(8) -0.006(5) 0.008(7) 0.015(6)
C25 0.062(13) 0.034(14) 0.22(3) 0.008(12) -0.116(16) 0.012(9)
C26 0.032(5) 0.081(8) 0.041(5) 0.001(5) 0.000(4) 0.006(4)

loop_
_atom_type_symbol
_atom_type_description
_atom_type_scat_dispersion_real
_atom_type_scat_dispersion_imag
_atom_type_scat_source
C C 0.0033 0.0016 'International Tables Vol C Tables 4.2.6.8 and 6.1.1.4'
H H 0 0 'International Tables Vol C Tables 4.2.6.8 and 6.1.1.4'
K K 0.2009 0.2494 'International Tables Vol C Tables 4.2.6.8 and 6.1.1.4'
O O 0.0106 0.006 'International Tables Vol C Tables 4.2.6.8 and 6.1.1.4'

loop_
_geom_angle_atom_site_label_1
_geom_angle_atom_site_label_2
_geom_angle_atom_site_label_3
_geom_angle
_geom_angle_site_symmetry_1
_geom_angle_site_symmetry_3
O1 K1 O4 138.77(11) . .
O1 K1 O3 114.20(7) . .
O4 K1 O3 58.08(7) . .
O1 K1 O3 114.20(7) . 8_565
O4 K1 O3 58.08(7) . 8_565
O3 K1 O3 116.12(13) . 8_565
O1 K1 C1 128.82(17) . .
O4 K1 C1 92.42(17) . .
O3 K1 C1 90.20(10) . .
O3 K1 C1 90.20(10) 8_565 .
O1 K1 O2 58.42(6) . 8_565
O4 K1 O2 105.81(7) . 8_565
O3 K1 O2 149.21(9) . 8_565
O3 K1 O2 56.44(9) 8_565 8_565
C1 K1 O2 118.14(8) . 8_565
O1 K1 O2 58.42(6) . .
O4 K1 O2 105.81(7) . .
O3 K1 O2 56.44(9) . .
O3 K1 O2 149.21(9) 8_565 .
C1 K1 O2 118.14(8) . .
O2 K1 O2 112.57(12) 8_565 .
O1 K1 C2 112.56(13) . 8_565
O4 K1 C2 105.24(12) . 8_565
O3 K1 C2 117.02(14) . 8_565
O3 K1 C2 77.91(12) 8_565 8_565
C1 K1 C2 26.83(12) . 8_565
O2 K1 C2 91.70(13) 8_565 8_565
O2 K1 C2 132.86(12) . 8_565
O1 K1 C2 112.56(13) . .
O4 K1 C2 105.24(12) . .
O3 K1 C2 77.91(12) . .
O3 K1 C2 117.02(14) 8_565 .
C1 K1 C2 26.83(12) . .
O2 K1 C2 132.86(12) 8_565 .
O2 K1 C2 91.70(13) . .
C2 K1 C2 46.0(2) 8_565 .
O1 K1 C3 88.16(13) . .
O4 K1 C3 129.43(12) . .
O3 K1 C3 90.33(10) . .
O3 K1 C3 129.82(12) 8_565 .
C1 K1 C3 45.41(17) . .
O2 K1 C3 117.70(10) 8_565 .
O2 K1 C3 80.95(12) . .
C2 K1 C3 51.91(14) 8_565 .
C2 K1 C3 24.59(13) . .
O1 K1 C3 88.16(13) . 8_565
O4 K1 C3 129.43(12) . 8_565
O3 K1 C3 129.82(12) . 8_565
O3 K1 C3 90.33(10) 8_565 8_565
C1 K1 C3 45.41(17) . 8_565
O2 K1 C3 80.95(12) 8_565 8_565
O2 K1 C3 117.70(10) . 8_565
C2 K1 C3 24.59(13) 8_565 8_565
C2 K1 C3 51.91(14) . 8_565
C3 K1 C3 43.91(18) . 8_565
O7 K2 O7 19.9(2) . 8_565
O7 K2 O9 115.6(2) . .
O7 K2 O9 133.4(2) 8_565 .
O7 K2 O9 133.3(2) . 8_565
O7 K2 O9 115.6(2) 8_565 8_565
O9 K2 O9 95.2(4) . 8_565
O7 K2 O11 115.2(2) . .
O7 K2 O11 96.3(2) 8_565 .
O9 K2 O11 114.6(3) . .
O9 K2 O11 20.30(18) 8_565 .
O7 K2 O11 96.3(2) . 8_565
O7 K2 O11 115.2(2) 8_565 8_565
O9 K2 O11 20.30(18) . 8_565
O9 K2 O11 114.6(3) 8_565 8_565
O11 K2 O11 133.0(3) . 8_565
O7 K2 O10 144.38(16) . .
O7 K2 O10 138.93(16) 8_565 .
O9 K2 O10 57.5(2) . .
O9 K2 O10 37.9(2) 8_565 .
O11 K2 O10 57.1(2) . .
O11 K2 O10 76.74(19) 8_565 .
O7 K2 O10 138.93(16) . 8_565
O7 K2 O10 144.38(16) 8_565 8_565
O9 K2 O10 37.9(2) . 8_565
O9 K2 O10 57.5(2) 8_565 8_565
O11 K2 O10 76.73(19) . 8_565
O11 K2 O10 57.1(2) 8_565 8_565
O10 K2 O10 19.7(2) . 8_565
O7 K2 C8 127.7(2) . .
O7 K2 C8 127.7(2) 8_565 .
O9 K2 C8 86.18(19) . .
O9 K2 C8 86.18(19) 8_565 .
O11 K2 C8 93.42(18) . .
O11 K2 C8 93.42(18) 8_565 .
O10 K2 C8 87.9(2) . .
O10 K2 C8 87.9(2) 8_565 .
O7 K2 O8 77.2(2) . 8_565
O7 K2 O8 58.0(2) 8_565 8_565
O9 K2 O8 142.0(2) . 8_565
O9 K2 O8 58.0(3) 8_565 8_565
O11 K2 O8 38.3(3) . 8_565
O11 K2 O8 148.4(2) 8_565 8_565
O10 K2 O8 90.63(19) . 8_565
O10 K2 O8 108.41(18) 8_565 8_565
C8 K2 O8 115.18(17) . 8_565
O7 K2 O8 58.0(2) . .
O7 K2 O8 77.2(2) 8_565 .
O9 K2 O8 58.0(3) . .
O9 K2 O8 142.0(2) 8_565 .
O11 K2 O8 148.4(2) . .
O11 K2 O8 38.3(3) 8_565 .
O10 K2 O8 108.41(18) . .
O10 K2 O8 90.63(19) 8_565 .
C8 K2 O8 115.18(17) . .
O8 K2 O8 126.4(4) 8_565 .
O7 K2 O12 58.9(2) . .
O7 K2 O12 39.6(2) 8_565 .
O9 K2 O12 148.3(2) . .
O9 K2 O12 76.3(3) 8_565 .
O11 K2 O12 56.7(3) . .
O11 K2 O12 143.3(2) 8_565 .
O10 K2 O12 107.0(2) . .
O10 K2 O12 122.9(2) 8_565 .
C8 K2 O12 122.89(17) . .
O8 K2 O12 18.43(14) 8_565 .
O8 K2 O12 111.4(3) . .
C9 O1 C9 113.7(4) 8_565 .
C9 O1 K1 120.2(2) 8_565 .
C9 O1 K1 120.2(2) . .
C11 O2 C10 112.7(3) . .
C11 O2 K1 103.3(2) . .
C10 O2 K1 103.5(2) . .
C13 O3 C12 112.6(4) . .
C13 O3 K1 118.1(3) . .
C12 O3 K1 120.5(3) . .
C14 O4 C14 109.7(5) 8_565 .
C14 O4 K1 112.5(3) 8_565 .
C14 O4 K1 112.5(3) . .
C26 O7 O7 96.9(8) 8_565 8_565
C26 O7 C25 69.6(12) 8_565 8_565
O7 O7 C25 164.7(8) 8_565 8_565
C26 O7 C26 56.2(10) 8_565 .
O7 O7 C26 40.6(4) 8_565 .
C25 O7 C26 125.3(10) 8_565 .
C26 O7 C15 63.8(12) 8_565 .
O7 O7 C15 160.7(11) 8_565 .
C25 O7 C15 8(3) 8_565 .
C26 O7 C15 120.1(12) . .
C26 O7 K2 164.2(7) 8_565 .
O7 O7 K2 80.06(11) 8_565 .
C25 O7 K2 114.9(9) 8_565 .
C26 O7 K2 119.1(4) . .
C15 O7 K2 118.8(11) . .
O12 O8 C24 94.6(9) 8_565 8_565
O12 O8 C23 158.8(12) 8_565 8_565
C24 O8 C23 65.7(13) 8_565 8_565
O12 O8 C16 38.7(6) 8_565 .
C24 O8 C16 56.0(8) 8_565 .
C23 O8 C16 120.8(13) 8_565 .
O12 O8 C17 159.4(17) 8_565 .
C24 O8 C17 66.0(15) 8_565 .
C23 O8 C17 14(2) 8_565 .
C16 O8 C17 121.8(16) . .
O12 O8 K2 81.8(7) 8_565 .
C24 O8 K2 123.9(8) 8_565 .
C23 O8 K2 115.2(10) 8_565 .
C16 O8 K2 105.2(7) . .
C17 O8 K2 102.9(13) . .
O11 O9 C22 88.6(10) 8_565 8_565
O11 O9 C21 150.2(13) 8_565 8_565
C22 O9 C21 63.7(12) 8_565 8_565
O11 O9 C19 161.5(13) 8_565 .
C22 O9 C19 74.2(14) 8_565 .
C21 O9 C19 19.9(18) 8_565 .
O11 O9 C18 39.4(7) 8_565 .
C22 O9 C18 49.9(9) 8_565 .
C21 O9 C18 113.6(14) 8_565 .
C19 O9 C18 122.3(15) . .
O11 O9 K2 80.8(9) 8_565 .
C22 O9 K2 153.8(9) 8_565 .
C21 O9 K2 119.1(7) 8_565 .
C19 O9 K2 117.6(9) . .
C18 O9 K2 119.1(11) . .
C20 O10 O10 91.7(7) 8_565 8_565
C20 O10 C21 75.4(11) 8_565 .
O10 O10 C21 164.0(7) 8_565 .
C20 O10 C20 48.0(10) 8_565 .
O10 O10 C20 43.7(4) 8_565 .
C21 O10 C20 122.7(10) . .
C20 O10 C19 61.9(9) 8_565 8_565
O10 O10 C19 153.1(9) 8_565 8_565
C21 O10 C19 19.4(17) . 8_565
C20 O10 C19 109.7(10) . 8_565
C20 O10 K2 136.0(6) 8_565 .
O10 O10 K2 80.17(10) 8_565 .
C21 O10 K2 115.7(7) . .
C20 O10 K2 111.7(5) . .
C19 O10 K2 114.3(9) 8_565 .
C18 O11 O9 95.2(11) 8_565 8_565
C18 O11 C17 74.0(17) 8_565 8_565
O9 O11 C17 164.7(12) 8_565 8_565
C18 O11 C22 50.2(10) 8_565 .
O9 O11 C22 45.9(6) 8_565 .
C17 O11 C22 124.2(17) 8_565 .
C18 O11 C23 67.8(16) 8_565 .
O9 O11 C23 163.0(13) 8_565 .
C17 O11 C23 12(3) 8_565 .
C22 O11 C23 117.4(14) . .
C18 O11 K2 165.4(11) 8_565 .
O9 O11 K2 78.9(9) 8_565 .
C17 O11 K2 114.2(12) 8_565 .
C22 O11 K2 120.6(10) . .
C23 O11 K2 117.7(8) . .
C16 O12 O8 100.2(10) 8_565 8_565
C16 O12 C25 65.4(14) 8_565 .
O8 O12 C25 164.3(15) 8_565 .
C16 O12 C15 65.8(15) 8_565 8_565
O8 O12 C15 165.6(13) 8_565 8_565
C25 O12 C15 9(2) . 8_565
C16 O12 C24 56.6(9) 8_565 .
O8 O12 C24 43.7(6) 8_565 .
C25 O12 C24 121.3(14) . .
C15 O12 C24 122.3(14) 8_565 .
C16 O12 K2 128.0(8) 8_565 .
O8 O12 K2 79.8(7) 8_565 .
C25 O12 K2 103.6(9) . .
C15 O12 K2 111.2(7) 8_565 .
C24 O12 K2 104.4(7) . .
C2 C1 C2 116.0(7) . 8_565
C2 C1 K1 78.2(3) . .
C2 C1 K1 78.2(3) 8_565 .
C3 C2 C1 123.5(6) . .
C3 C2 K1 87.8(3) . .
C1 C2 K1 75.0(3) . .
C2 C3 C4 123.6(6) . .
C2 C3 K1 67.6(3) . .
C4 C3 K1 92.2(3) . .
C5 C4 C3 115.6(5) . 8_565
C5 C4 C3 115.6(5) . .
C3 C4 C3 106.8(6) 8_565 .
C4 C5 C6 115.6(5) . .
C4 C5 C6 115.6(5) . 8_565
C6 C5 C6 103.9(7) . 8_565
C7 C6 C5 123.7(7) . .
C7 C6 K2 67.7(3) . .
C5 C6 K2 92.1(4) . .
C8 C7 C6 126.3(8) . .
C8 C7 K2 74.6(4) . .
C6 C7 K2 87.6(3) . .
C7 C8 C7 114.2(10) 8_565 .
C7 C8 K2 79.5(5) 8_565 .
C7 C8 K2 79.5(5) . .
O1 C9 C10 107.1(3) . .
O2 C10 C9 108.5(3) . .
O2 C11 C12 107.3(4) . .
O3 C12 C11 108.3(4) . .
O3 C13 C14 109.0(4) . .
O4 C14 C13 109.2(4) . .
C25 C15 C16 79(10) 8_565 .
C25 C15 C26 83(9) 8_565 8_565
C16 C15 C26 154(2) . 8_565
C25 C15 O12 79(10) 8_565 8_565
C16 C15 O12 38.8(9) . 8_565
C26 C15 O12 119.9(19) 8_565 8_565
C25 C15 O7 52(9) 8_565 .
C16 C15 O7 115.4(18) . .
C26 C15 O7 39.4(6) 8_565 .
O12 C15 O7 87.8(13) 8_565 .
O12 C16 C24 84.3(9) 8_565 8_565
O12 C16 C25 75.0(15) 8_565 8_565
C24 C16 C25 157.2(16) 8_565 8_565
O12 C16 C15 75.4(19) 8_565 .
C24 C16 C15 160(2) 8_565 .
C25 C16 C15 10(2) 8_565 .
O12 C16 O8 41.1(6) 8_565 .
C24 C16 O8 43.3(6) 8_565 .
C25 C16 O8 115.8(14) 8_565 .
C15 C16 O8 116(2) . .
C23 C17 O11 122(9) 8_565 8_565
C23 C17 C18 95(8) 8_565 .
O11 C17 C18 41.7(10) 8_565 .
C23 C17 C24 78(6) 8_565 8_565
O11 C17 C24 128.0(18) 8_565 8_565
C18 C17 C24 160(2) . 8_565
C23 C17 O8 78(6) 8_565 .
O11 C17 O8 92.4(14) 8_565 .
C18 C17 O8 119(2) . .
C24 C17 O8 41.5(6) 8_565 .
O11 C18 C22 90.2(12) 8_565 8_565
O11 C18 C17 64(2) 8_565 .
C22 C18 C17 155(2) 8_565 .
O11 C18 C23 74.8(16) 8_565 8_565
C22 C18 C23 162.5(15) 8_565 8_565
C17 C18 C23 14(3) . 8_565
O11 C18 O9 45.4(8) 8_565 .
C22 C18 O9 45.7(7) 8_565 .
C17 C18 O9 109(2) . .
C23 C18 O9 120.2(16) 8_565 .
C21 C19 C20 100(4) 8_565 .
C21 C19 O9 71(3) 8_565 .
C20 C19 O9 119.1(15) . .
C21 C19 O10 71(3) 8_565 8_565
C20 C19 O10 41.1(7) . 8_565
O9 C19 O10 81.8(10) . 8_565
C21 C19 C22 54(4) 8_565 8_565
C20 C19 C22 147.3(17) . 8_565
O9 C19 C22 40.8(6) . 8_565
O10 C19 C22 107.0(12) 8_565 8_565
O10 C20 C20 88.3(7) 8_565 8_565
O10 C20 C19 77.0(11) 8_565 .
C20 C20 C19 164.3(9) 8_565 .
O10 C20 O10 44.6(6) 8_565 .
C20 C20 O10 43.7(4) 8_565 .
C19 C20 O10 121.3(11) . .
O10 C20 C21 64.6(8) 8_565 8_565
C20 C20 C21 151.4(8) 8_565 8_565
C19 C20 C21 18.8(18) . 8_565
O10 C20 C21 108.6(9) . 8_565
C19 C21 C22 109(5) 8_565 .
C19 C21 O9 89(4) 8_565 8_565
C22 C21 O9 45.7(8) . 8_565
C19 C21 O10 89(4) 8_565 .
C22 C21 O10 127.0(12) . .
O9 C21 O10 87.3(8) 8_565 .
C19 C21 C20 62(4) 8_565 8_565
C22 C21 C20 158.9(15) . 8_565
O9 C21 C20 113.4(11) 8_565 8_565
O10 C21 C20 40.0(5) . 8_565
O9 C22 C18 84.3(9) 8_565 8_565
O9 C22 C21 70.6(16) 8_565 .
C18 C22 C21 154.8(19) 8_565 .
O9 C22 O11 45.5(6) 8_565 .
C18 C22 O11 39.6(7) 8_565 .
C21 C22 O11 115.2(15) . .
O9 C22 C19 65.1(12) 8_565 8_565
C18 C22 C19 145.9(17) 8_565 8_565
C21 C22 C19 17.7(18) . 8_565
O11 C22 C19 110.3(13) . 8_565
C17 C23 C24 88(7) 8_565 .
C17 C23 C18 71(7) 8_565 8_565
C24 C23 C18 151.4(17) . 8_565
C17 C23 O8 88(6) 8_565 8_565
C24 C23 O8 42.5(8) . 8_565
C18 C23 O8 116.4(14) 8_565 8_565
C17 C23 O11 46(7) 8_565 .
C24 C23 O11 114.1(16) . .
C18 C23 O11 37.3(6) 8_565 .
O8 C23 O11 85.3(11) 8_565 .
O8 C24 C16 80.7(8) 8_565 8_565
O8 C24 C23 71.9(16) 8_565 .
C16 C24 C23 151(2) 8_565 .
O8 C24 C17 72.6(13) 8_565 8_565
C16 C24 C17 152.9(16) 8_565 8_565
C23 C24 C17 15(3) . 8_565
O8 C24 O12 41.6(5) 8_565 .
C16 C24 O12 39.2(6) 8_565 .
C23 C24 O12 113.1(17) . .
C17 C24 O12 113.9(14) 8_565 .
C15 C25 C16 91(10) 8_565 8_565
C15 C25 O7 120(10) 8_565 8_565
C16 C25 O7 127.1(14) 8_565 8_565
C15 C25 C26 87(10) 8_565 .
C16 C25 C26 161.8(18) 8_565 .
O7 C25 C26 41.8(7) 8_565 .
C15 C25 O12 91(10) 8_565 .
C16 C25 O12 39.6(6) 8_565 .
O7 C25 O12 94.2(9) 8_565 .
C26 C25 O12 122.3(15) . .
O7 C26 C26 83.1(8) 8_565 8_565
O7 C26 C25 68.6(11) 8_565 .
C26 C26 C25 150.8(12) 8_565 .
O7 C26 C15 76.8(12) 8_565 8_565
C26 C26 C15 159.9(11) 8_565 8_565
C25 C26 C15 10(2) . 8_565
O7 C26 O7 42.5(7) 8_565 .
C26 C26 O7 40.6(4) 8_565 .
C25 C26 O7 110.8(12) . .
C15 C26 O7 119.3(12) 8_565 .

loop_
_geom_bond_atom_site_label_1
_geom_bond_atom_site_label_2
_geom_bond_distance
_geom_bond_site_symmetry_2
K1 O1 2.811(4) .
K1 O4 2.882(4) .
K1 O3 2.890(3) .
K1 O3 2.890(3) 8_565
K1 C1 2.985(7) .
K1 O2 2.990(3) 8_565
K1 O2 2.990(3) .
K1 C2 3.025(4) 8_565
K1 C2 3.025(4) .
K1 C3 3.268(5) .
K1 C3 3.268(5) 8_565
K2 O7 2.820(6) .
K2 O7 2.820(6) 8_565
K2 O9 2.876(9) .
K2 O9 2.876(9) 8_565
K2 O11 2.894(9) .
K2 O11 2.894(9) 8_565
K2 O10 2.913(5) .
K2 O10 2.913(5) 8_565
K2 C8 2.958(9) .
K2 O8 2.974(7) 8_565
K2 O8 2.974(7) .
K2 O12 2.992(8) .
O1 C9 1.427(5) 8_565
O1 C9 1.427(5) .
O2 C11 1.427(5) .
O2 C10 1.434(5) .
O3 C13 1.414(6) .
O3 C12 1.424(6) .
O4 C14 1.419(5) 8_565
O4 C14 1.419(5) .
O7 C26 0.940(9) 8_565
O7 O7 0.974(11) 8_565
O7 C25 1.313(17) 8_565
O7 C26 1.432(10) .
O7 C15 1.443(15) .
O8 O12 0.956(7) 8_565
O8 C24 0.995(10) 8_565
O8 C23 1.40(2) 8_565
O8 C16 1.432(10) .
O8 C17 1.434(15) .
O9 O11 1.017(9) 8_565
O9 C22 1.023(11) 8_565
O9 C21 1.35(2) 8_565
O9 C19 1.421(15) .
O9 C18 1.423(11) .
O10 C20 0.980(9) 8_565
O10 O10 0.995(11) 8_565
O10 C21 1.376(13) .
O10 C20 1.417(9) .
O10 C19 1.45(2) 8_565
O11 C18 0.908(12) 8_565
O11 O9 1.017(9) 8_565
O11 C17 1.23(3) 8_565
O11 C22 1.425(10) .
O11 C23 1.444(16) .
O12 C16 0.910(10) 8_565
O12 O8 0.956(7) 8_565
O12 C25 1.38(2) .
O12 C15 1.40(3) 8_565
O12 C24 1.435(10) .
C1 C2 1.395(7) .
C1 C2 1.395(7) 8_565
C2 C3 1.361(7) .
C3 C4 1.522(6) .
C4 C5 1.461(11) .
C4 C3 1.522(6) 8_565
C5 C6 1.531(7) .
C5 C6 1.531(7) 8_565
C6 C7 1.366(9) .
C7 C8 1.340(9) .
C8 C7 1.340(9) 8_565
C9 C10 1.478(7) .
C11 C12 1.488(7) .
C13 C14 1.488(7) .
C15 C25 0.23(5) 8_565
C15 C16 1.32(2) .
C15 C26 1.33(2) 8_565
C15 O12 1.40(3) 8_565
C16 O12 0.910(10) 8_565
C16 C24 1.203(14) 8_565
C16 C25 1.30(2) 8_565
C17 C23 0.35(6) 8_565
C17 O11 1.23(3) 8_565
C17 C18 1.31(2) .
C17 C24 1.37(3) 8_565
C18 O11 0.908(12) 8_565
C18 C22 1.094(16) 8_565
C18 C23 1.39(3) 8_565
C19 C21 0.48(4) 8_565
C19 C20 1.315(19) .
C19 O10 1.45(2) 8_565
C19 C22 1.51(3) 8_565
C20 O10 0.980(9) 8_565
C20 C20 1.05(2) 8_565
C20 C21 1.47(2) 8_565
C21 C19 0.48(4) 8_565
C21 C22 1.281(18) .
C21 O9 1.35(2) 8_565
C21 C20 1.47(2) 8_565
C22 O9 1.023(11) 8_565
C22 C18 1.095(16) 8_565
C22 C19 1.51(3) 8_565
C23 C17 0.35(6) 8_565
C23 C24 1.343(19) .
C23 C18 1.39(3) 8_565
C23 O8 1.40(2) 8_565
C24 O8 0.995(10) 8_565
C24 C16 1.203(14) 8_565
C24 C17 1.37(3) 8_565
C25 C15 0.23(5) 8_565
C25 C16 1.30(2) 8_565
C25 O7 1.313(17) 8_565
C25 C26 1.321(19) .
C26 O7 0.940(9) 8_565
C26 C26 1.20(2) 8_565
C26 C15 1.33(2) 8_565
